data_2101050
loop_
_publ_author_name
'Sundberg, M.'
'Zakharov, N. D.'
'Zibrov, I. P.'
'Barabanenkov, Yu. A.'
'Filonenko, V. P.'
'Werner, P.'

_publ_section_title
;
 Two high-pressure tungsten oxide structures of W~3~O~8~ stoichiometry
 deduced from high-resolution electron microscopy images
;
_journal_issue 6
_journal_name_full 'Acta Crystallographica Section B'
_journal_page_first 951
_journal_page_last 958
_journal_paper_doi 10.1107/S0108768193005701
_journal_volume 49
_journal_year 1993
_chemical_formula_moiety 'O8 W3'
_chemical_formula_sum 'O8 W3'
_chemical_formula_weight 100
_symmetry_cell_setting orthorhombic
_symmetry_space_group_name_Hall 'P 2 2ab'
_symmetry_space_group_name_H-M 'P 21 21 2'
_cell_angle_alpha 90.00
_cell_angle_beta 90.00
_cell_angle_gamma 90.00
_cell_formula_units_Z 4
_cell_length_a 10.35
_cell_length_b 13.99
_cell_length_c 3.774
_cell_volume 546.462
_diffrn_radiation_type electron
_diffrn_radiation_wavelength .71069
_cod_data_source_file ab0311.cif
_cod_data_source_block ab0311b
_cod_original_cell_volume 546.5
_cod_database_code 2101050

loop_
_atom_site_label
_atom_site_fract_x
_atom_site_fract_y
_atom_site_fract_z
W1 .030 .388 .0
W2 .215 .087 .0
W3 .374 .333 .0
O1 .045 .165 .0
O2 .130 .5 .0
O3 .192 .320 .0
O4 .343 .185 .0
O5 .386 .470 .0
O6 .027 .388 .5
O7 .215 .087 .5
O8 .374 .333 .5
